data_7025644
loop_
_publ_author_name
'Boyle, Timothy J.'
'Raymond, Rebecca'
'Boye, Daniel M.'
'Ottley, Leigh Anna M.'
'Lu, Ping'

_publ_section_title
;
 Structurally characterized luminescent lanthanide zinc carboxylate
 precursors for Ln-Zn-O nanomaterials.
;
_journal_issue 34
_journal_name_full 'Dalton transactions (Cambridge, England : 2003)'
_journal_page_first 8050
_journal_page_last 8063
_journal_paper_doi 10.1039/c002492a
_journal_volume 39
_journal_year 2010
_chemical_formula_sum 'C16 H28 O8 Zn2'
_chemical_formula_weight 479.12
_chemical_name_common 1
_chemical_name_systematic
;
?
;
_space_group_IT_number 4
_symmetry_cell_setting monoclinic
_symmetry_space_group_name_Hall 'P 2yb'
_symmetry_space_group_name_H-M 'P 1 21 1'
_atom_sites_solution_hydrogens geom
_atom_sites_solution_primary direct
_atom_sites_solution_secondary difmap
_audit_creation_method SHELXL-97
_cell_angle_alpha 90.00
_cell_angle_beta 91.729(4)
_cell_angle_gamma 90.00
_cell_formula_units_Z 2
_cell_length_a 9.120(2)
_cell_length_b 12.827(3)
_cell_length_c 9.273(2)
_cell_measurement_reflns_used 3746
_cell_measurement_temperature 157(2)
_cell_measurement_theta_max 24.81
_cell_measurement_theta_min 2.71
_cell_volume 1084.3(4)
_computing_cell_refinement 'Bruker SMART'
_computing_data_collection 'Bruker SMART'
_computing_data_reduction 'Bruker SAINT'
_computing_molecular_graphics 'Bruker SHELXTL'
_computing_publication_material 'Bruker SHELXTL'
_computing_structure_refinement 'SHELXL-97 (Sheldrick, 1997)'
_computing_structure_solution 'SHELXS-97 (Sheldrick, 1990)'
_diffrn_ambient_temperature 157(2)
_diffrn_measured_fraction_theta_full 0.996
_diffrn_measured_fraction_theta_max 0.996
_diffrn_measurement_device_type 'CCD area detector'
_diffrn_measurement_method 'phi and omega scans'
_diffrn_radiation_monochromator graphite
_diffrn_radiation_source 'fine-focus sealed tube'
_diffrn_radiation_type MoK\a
_diffrn_radiation_wavelength 0.71073
_diffrn_reflns_av_R_equivalents 0.0311
_diffrn_reflns_av_sigmaI/netI 0.0458
_diffrn_reflns_limit_h_max 11
_diffrn_reflns_limit_h_min -10
_diffrn_reflns_limit_k_max 15
_diffrn_reflns_limit_k_min -15
_diffrn_reflns_limit_l_max 11
_diffrn_reflns_limit_l_min -11
_diffrn_reflns_number 7707
_diffrn_reflns_theta_full 25.41
_diffrn_reflns_theta_max 25.41
_diffrn_reflns_theta_min 2.20
_exptl_absorpt_coefficient_mu 2.247
_exptl_absorpt_correction_T_max 0.510
_exptl_absorpt_correction_T_min 0.354
_exptl_absorpt_correction_type empirical
_exptl_absorpt_process_details SADABS
_exptl_crystal_colour colorless
_exptl_crystal_density_diffrn 1.467
_exptl_crystal_density_meas ?
_exptl_crystal_density_method 'not measured'
_exptl_crystal_description cube
_exptl_crystal_F_000 496
_exptl_crystal_size_max 0.50
_exptl_crystal_size_mid 0.40
_exptl_crystal_size_min 0.30
_refine_diff_density_max 1.002
_refine_diff_density_min -0.401
_refine_diff_density_rms 0.128
_refine_ls_abs_structure_details 'Flack H D (1983), Acta Cryst. A39, 876-881'
_refine_ls_abs_structure_Flack 1.0(1)
_refine_ls_extinction_method none
_refine_ls_goodness_of_fit_ref 1.130
_refine_ls_hydrogen_treatment constr
_refine_ls_matrix_type full
_refine_ls_number_parameters 233
_refine_ls_number_reflns 3904
_refine_ls_number_restraints 1
_refine_ls_restrained_S_all 1.130
_refine_ls_R_factor_all 0.0596
_refine_ls_R_factor_gt 0.0526
_refine_ls_shift/su_max 0.000
_refine_ls_shift/su_mean 0.000
_refine_ls_structure_factor_coef Fsqd
_refine_ls_weighting_details 'calc w=1/[\s^2^(Fo^2^)+(0.0891P)^2^+0.2201P] where P=(Fo^2^+2Fc^2^)/3'
_refine_ls_weighting_scheme calc
_refine_ls_wR_factor_gt 0.1383
_refine_ls_wR_factor_ref 0.1449
_reflns_number_gt 3425
_reflns_number_total 3904
_reflns_threshold_expression >2sigma(I)
_cod_data_source_file c002492a.txt
_cod_data_source_block 6sp182s
_cod_depositor_comments
;
The following automatic conversions were performed:

'_symmetry_cell_setting' value 'Monoclinic' changed to 'monoclinic'
according to /home/saulius/struct/CIF-dictionaries/cif_core.dic
dictionary named 'cif_core.dic' version 2.4.2 from 2011-04-26.

Automatic conversion script
Id: cif_fix_values 1891 2012-01-12 08:04:46Z andrius 

The following automatic conversions were performed:

'_exptl_crystal_density_meas' value 'not measured' was changed to '?'
- the value is perceived as not measured.

Automatic conversion script
Id: cif_fix_values 3008 2015-01-20 13:52:24Z robertas 
;
_cod_original_sg_symbol_H-M P2(1)
_cod_database_code 7025644

loop_
_symmetry_equiv_pos_as_xyz
'x, y, z'
'-x, y+1/2, -z'

loop_
_atom_site_label
_atom_site_type_symbol
_atom_site_fract_x
_atom_site_fract_y
_atom_site_fract_z
_atom_site_U_iso_or_equiv
_atom_site_adp_type
_atom_site_occupancy
_atom_site_symmetry_multiplicity
_atom_site_calc_flag
_atom_site_refinement_flags
Zn1 Zn 0.19659(7) 0.41581(4) -0.09627(8) 0.0535(2) Uani 1 1 d .
Zn2 Zn -0.02805(8) 0.59410(5) 0.00152(8) 0.0562(2) Uani 1 1 d .
O1 O -0.1573(7) 0.5077(5) -0.1180(8) 0.0893(18) Uani 1 1 d .
O2 O 0.0085(7) 0.4021(5) -0.1995(7) 0.0867(17) Uani 1 1 d .
O3 O 0.1287(7) 0.6629(4) -0.0947(8) 0.0794(18) Uani 1 1 d .
O4 O 0.2845(6) 0.5442(4) -0.1721(7) 0.0751(15) Uani 1 1 d .
O5 O 0.2067(5) 0.4172(5) 0.1130(6) 0.0709(12) Uani 1 1 d .
O6 O 0.0281(7) 0.5214(5) 0.1777(6) 0.0749(15) Uani 1 1 d .
O7 O -0.1487(6) 0.7109(3) 0.0629(6) 0.0643(13) Uani 1 1 d .
O8 O 0.3143(6) 0.2999(4) -0.1689(7) 0.0716(15) Uani 1 1 d .
C1 C -0.1175(9) 0.4317(6) -0.1918(10) 0.079(2) Uani 1 1 d .
C2 C -0.2300(15) 0.3766(10) -0.283(2) 0.151(7) Uani 1 1 d .
H2 H -0.1878 0.3973 -0.3773 0.181 Uiso 1 1 calc R
C3 C -0.2064(10) 0.2655(8) -0.3016(12) 0.093(3) Uani 1 1 d .
H3A H -0.2499 0.2276 -0.2218 0.139 Uiso 1 1 calc R
H3B H -0.1008 0.2512 -0.3024 0.139 Uiso 1 1 calc R
H3C H -0.2524 0.2427 -0.3931 0.139 Uiso 1 1 calc R
C4 C -0.3649(12) 0.4222(10) -0.3101(16) 0.114(4) Uani 1 1 d .
H4A H -0.4242 0.4167 -0.2240 0.171 Uiso 1 1 calc R
H4B H -0.4150 0.3865 -0.3909 0.171 Uiso 1 1 calc R
H4C H -0.3515 0.4959 -0.3345 0.171 Uiso 1 1 calc R
C5 C 0.2348(11) 0.6354(7) -0.1643(10) 0.077(2) Uani 1 1 d .
C6 C 0.3016(19) 0.7195(8) -0.2575(19) 0.138(6) Uani 1 1 d .
H6 H 0.2267 0.7328 -0.3363 0.166 Uiso 1 1 calc R
C7 C 0.314(2) 0.8181(9) -0.179(2) 0.168(9) Uani 1 1 d .
H7A H 0.3741 0.8078 -0.0904 0.252 Uiso 1 1 calc R
H7B H 0.2164 0.8423 -0.1538 0.252 Uiso 1 1 calc R
H7C H 0.3608 0.8703 -0.2396 0.252 Uiso 1 1 calc R
C8 C 0.4306(17) 0.6860(10) -0.3300(15) 0.117(4) Uani 1 1 d .
H8A H 0.4677 0.7435 -0.3881 0.175 Uiso 1 1 calc R
H8B H 0.4058 0.6267 -0.3928 0.175 Uiso 1 1 calc R
H8C H 0.5060 0.6649 -0.2583 0.175 Uiso 1 1 calc R
C9 C 0.1256(9) 0.4560(7) 0.2036(9) 0.0731(19) Uani 1 1 d .
C10 C 0.1376(15) 0.4200(12) 0.3608(11) 0.110(3) Uani 1 1 d .
H10 H 0.0554 0.4529 0.4134 0.132 Uiso 1 1 calc R
C11 C 0.123(3) 0.303(2) 0.376(2) 0.203(9) Uiso 1 1 d .
H11A H 0.1717 0.2810 0.4671 0.304 Uiso 1 1 calc R
H11B H 0.1696 0.2688 0.2953 0.304 Uiso 1 1 calc R
H11C H 0.0192 0.2843 0.3772 0.304 Uiso 1 1 calc R
C12 C 0.266(3) 0.451(3) 0.427(3) 0.219(11) Uiso 1 1 d .
H12A H 0.2913 0.4025 0.5055 0.329 Uiso 1 1 calc R
H12B H 0.2537 0.5212 0.4662 0.329 Uiso 1 1 calc R
H12C H 0.3438 0.4512 0.3568 0.329 Uiso 1 1 calc R
C13 C -0.2577(7) 0.7146(5) 0.1376(9) 0.0613(19) Uani 1 1 d .
C14 C -0.3285(9) 0.6162(6) 0.1902(11) 0.071(2) Uani 1 1 d .
H14 H -0.2596 0.5570 0.1744 0.085 Uiso 1 1 calc R
C15 C -0.4727(10) 0.5937(9) 0.1053(14) 0.111(4) Uani 1 1 d .
H15A H -0.5278 0.6587 0.0918 0.167 Uiso 1 1 calc R
H15B H -0.5314 0.5439 0.1591 0.167 Uiso 1 1 calc R
H15C H -0.4505 0.5642 0.0110 0.167 Uiso 1 1 calc R
C16 C -0.356(2) 0.6234(14) 0.3503(15) 0.145(6) Uani 1 1 d .
H16A H -0.2629 0.6139 0.4048 0.217 Uiso 1 1 calc R
H16B H -0.4250 0.5689 0.3774 0.217 Uiso 1 1 calc R
H16C H -0.3967 0.6920 0.3723 0.217 Uiso 1 1 calc R

loop_
_atom_site_aniso_label
_atom_site_aniso_U_11
_atom_site_aniso_U_22
_atom_site_aniso_U_33
_atom_site_aniso_U_23
_atom_site_aniso_U_13
_atom_site_aniso_U_12
Zn1 0.0507(3) 0.0290(3) 0.0813(5) -0.0019(3) 0.0106(3) 0.0011(3)
Zn2 0.0603(4) 0.0310(4) 0.0780(5) -0.0015(3) 0.0169(3) 0.0038(3)
O1 0.077(3) 0.064(4) 0.126(5) -0.025(3) -0.018(3) 0.004(3)
O2 0.084(4) 0.057(3) 0.116(4) -0.026(3) -0.035(3) 0.012(3)
O3 0.101(4) 0.029(3) 0.111(5) 0.007(2) 0.051(3) 0.001(2)
O4 0.082(4) 0.038(3) 0.107(4) 0.001(3) 0.038(3) -0.002(2)
O5 0.066(3) 0.059(3) 0.088(3) 0.004(3) -0.005(2) 0.013(3)
O6 0.084(4) 0.064(3) 0.077(3) 0.012(3) 0.020(3) 0.011(3)
O7 0.065(3) 0.026(2) 0.103(4) -0.001(2) 0.024(3) 0.0020(19)
O8 0.062(3) 0.038(3) 0.117(4) -0.003(3) 0.036(3) -0.005(2)
C1 0.077(5) 0.049(5) 0.109(6) -0.009(4) -0.027(4) 0.020(4)
C2 0.115(9) 0.092(8) 0.239(16) -0.063(9) -0.105(11) 0.036(7)
C3 0.075(5) 0.080(6) 0.122(7) -0.019(6) -0.016(5) -0.001(4)
C4 0.083(6) 0.065(6) 0.191(11) -0.008(7) -0.037(7) 0.012(5)
C5 0.099(6) 0.045(4) 0.090(6) 0.011(4) 0.046(5) -0.002(4)
C6 0.187(13) 0.047(5) 0.188(13) 0.010(6) 0.127(11) 0.004(6)
C7 0.246(18) 0.046(6) 0.223(16) -0.013(7) 0.163(15) -0.033(8)
C8 0.153(11) 0.085(7) 0.116(9) 0.011(7) 0.056(8) -0.016(7)
C9 0.069(4) 0.069(5) 0.081(5) 0.002(4) 0.002(4) 0.007(4)
C10 0.131(9) 0.114(9) 0.085(6) 0.004(7) -0.009(6) 0.024(8)
C13 0.052(3) 0.023(3) 0.110(6) 0.000(3) 0.021(3) -0.001(2)
C14 0.059(4) 0.032(4) 0.123(6) 0.004(3) 0.024(4) -0.010(3)
C15 0.075(5) 0.068(5) 0.190(11) 0.005(8) -0.006(6) -0.035(5)
C16 0.202(15) 0.120(12) 0.113(9) 0.011(8) 0.018(9) -0.069(11)

loop_
_atom_type_symbol
_atom_type_description
_atom_type_scat_dispersion_real
_atom_type_scat_dispersion_imag
_atom_type_scat_source
C C 0.0033 0.0016 'International Tables Vol C Tables 4.2.6.8 and 6.1.1.4'
H H 0.0000 0.0000 'International Tables Vol C Tables 4.2.6.8 and 6.1.1.4'
O O 0.0106 0.0060 'International Tables Vol C Tables 4.2.6.8 and 6.1.1.4'
Zn Zn 0.2839 1.4301 'International Tables Vol C Tables 4.2.6.8 and 6.1.1.4'

loop_
_geom_angle_atom_site_label_1
_geom_angle_atom_site_label_2
_geom_angle_atom_site_label_3
_geom_angle
_geom_angle_site_symmetry_1
_geom_angle_site_symmetry_3
O5 Zn1 O2 120.5(3) . .
O5 Zn1 O8 109.9(3) . .
O2 Zn1 O8 104.2(3) . .
O5 Zn1 O4 110.0(3) . .
O2 Zn1 O4 105.2(3) . .
O8 Zn1 O4 106.1(2) . .
O3 Zn2 O6 115.6(3) . .
O3 Zn2 O1 116.4(3) . .
O6 Zn2 O1 110.3(3) . .
O3 Zn2 O7 102.5(2) . .
O6 Zn2 O7 105.1(2) . .
O1 Zn2 O7 105.4(2) . .
C1 O1 Zn2 125.2(5) . .
C1 O2 Zn1 139.8(6) . .
C5 O3 Zn2 136.0(5) . .
C5 O4 Zn1 127.3(5) . .
C9 O5 Zn1 132.0(5) . .
C9 O6 Zn2 131.2(5) . .
C13 O7 Zn2 131.8(4) . .
C13 O8 Zn1 110.4(4) 2_545 .
O2 C1 O1 124.5(7) . .
O2 C1 C2 117.1(9) . .
O1 C1 C2 118.4(8) . .
C4 C2 C3 122.0(11) . .
C4 C2 C1 119.9(10) . .
C3 C2 C1 115.5(8) . .
C4 C2 H2 95.4 . .
C3 C2 H2 95.4 . .
C1 C2 H2 95.4 . .
C2 C3 H3A 109.5 . .
C2 C3 H3B 109.5 . .
H3A C3 H3B 109.5 . .
C2 C3 H3C 109.5 . .
H3A C3 H3C 109.5 . .
H3B C3 H3C 109.5 . .
C2 C4 H4A 109.5 . .
C2 C4 H4B 109.5 . .
H4A C4 H4B 109.5 . .
C2 C4 H4C 109.5 . .
H4A C4 H4C 109.5 . .
H4B C4 H4C 109.5 . .
O3 C5 O4 125.9(7) . .
O3 C5 C6 115.4(8) . .
O4 C5 C6 118.5(8) . .
C8 C6 C7 116.0(14) . .
C8 C6 C5 113.6(10) . .
C7 C6 C5 110.9(10) . .
C8 C6 H6 105.0 . .
C7 C6 H6 105.0 . .
C5 C6 H6 105.0 . .
C6 C7 H7A 109.5 . .
C6 C7 H7B 109.5 . .
H7A C7 H7B 109.5 . .
C6 C7 H7C 109.5 . .
H7A C7 H7C 109.5 . .
H7B C7 H7C 109.5 . .
C6 C8 H8A 109.5 . .
C6 C8 H8B 109.5 . .
H8A C8 H8B 109.5 . .
C6 C8 H8C 109.5 . .
H8A C8 H8C 109.5 . .
H8B C8 H8C 109.5 . .
O6 C9 O5 125.4(8) . .
O6 C9 C10 114.8(8) . .
O5 C9 C10 119.8(8) . .
C12 C10 C11 108.7(19) . .
C12 C10 C9 112.1(16) . .
C11 C10 C9 112.8(13) . .
C12 C10 H10 107.6 . .
C11 C10 H10 107.6 . .
C9 C10 H10 107.6 . .
C10 C11 H11A 109.5 . .
C10 C11 H11B 109.5 . .
H11A C11 H11B 109.5 . .
C10 C11 H11C 109.5 . .
H11A C11 H11C 109.5 . .
H11B C11 H11C 109.5 . .
C10 C12 H12A 109.5 . .
C10 C12 H12B 109.5 . .
H12A C12 H12B 109.5 . .
C10 C12 H12C 109.5 . .
H12A C12 H12C 109.5 . .
H12B C12 H12C 109.5 . .
O7 C13 O8 120.8(6) . 2
O7 C13 C14 120.8(6) . .
O8 C13 C14 118.4(6) 2 .
C13 C14 C16 110.6(8) . .
C13 C14 C15 111.1(8) . .
C16 C14 C15 110.5(10) . .
C13 C14 H14 108.2 . .
C16 C14 H14 108.2 . .
C15 C14 H14 108.2 . .
C14 C15 H15A 109.5 . .
C14 C15 H15B 109.5 . .
H15A C15 H15B 109.5 . .
C14 C15 H15C 109.5 . .
H15A C15 H15C 109.5 . .
H15B C15 H15C 109.5 . .
C14 C16 H16A 109.5 . .
C14 C16 H16B 109.5 . .
H16A C16 H16B 109.5 . .
C14 C16 H16C 109.5 . .
H16A C16 H16C 109.5 . .
H16B C16 H16C 109.5 . .

loop_
_geom_bond_atom_site_label_1
_geom_bond_atom_site_label_2
_geom_bond_distance
_geom_bond_site_symmetry_2
Zn1 O5 1.940(5) .
Zn1 O2 1.947(5) .
Zn1 O8 1.965(5) .
Zn1 O4 1.970(5) .
Zn2 O3 1.923(5) .
Zn2 O6 1.937(6) .
Zn2 O1 1.941(6) .
Zn2 O7 1.954(5) .
O1 C1 1.251(10) .
O2 C1 1.215(10) .
O3 C5 1.231(10) .
O4 C5 1.258(10) .
O5 C9 1.241(10) .
O6 C9 1.240(10) .
O7 C13 1.230(9) .
O8 C13 1.247(8) 2_545
C1 C2 1.489(13) .
C2 C4 1.379(15) .
C2 C3 1.453(16) .
C2 H2 1.0000 .
C3 H3A 0.9800 .
C3 H3B 0.9800 .
C3 H3C 0.9800 .
C4 H4A 0.9800 .
C4 H4B 0.9800 .
C4 H4C 0.9800 .
C5 C6 1.521(12) .
C6 C8 1.438(18) .
C6 C7 1.462(18) .
C6 H6 1.0000 .
C7 H7A 0.9800 .
C7 H7B 0.9800 .
C7 H7C 0.9800 .
C8 H8A 0.9800 .
C8 H8B 0.9800 .
C8 H8C 0.9800 .
C9 C10 1.530(13) .
C10 C12 1.36(3) .
C10 C11 1.51(3) .
C10 H10 1.0000 .
C11 H11A 0.9800 .
C11 H11B 0.9800 .
C11 H11C 0.9800 .
C12 H12A 0.9800 .
C12 H12B 0.9800 .
C12 H12C 0.9800 .
C13 O8 1.247(8) 2
C13 C14 1.505(9) .
C14 C16 1.515(17) .
C14 C15 1.539(13) .
C14 H14 1.0000 .
C15 H15A 0.9800 .
C15 H15B 0.9800 .
C15 H15C 0.9800 .
C16 H16A 0.9800 .
C16 H16B 0.9800 .
C16 H16C 0.9800 .
